data_1542127
loop_
_publ_author_name
'Ketelaar, J.A.A.'
'MacGillavry, C.H.'

_publ_section_title
;
 Crystal structure of ammonium tetrametaphosphate
;
_journal_name_full 'Nature (London)'
_journal_page_first 960
_journal_page_last 961
_journal_volume 164
_journal_year 1949
_chemical_formula_sum 'H4 N O3 P'
_chemical_name_systematic '(N H4) (P O3)'
_space_group_IT_number 64
_symmetry_space_group_name_Hall '-C 2ac 2'
_symmetry_space_group_name_H-M 'C m c e'
_cell_angle_alpha 90
_cell_angle_beta 90
_cell_angle_gamma 90
_cell_formula_units_Z 16
_cell_length_a 10.4
_cell_length_b 10.8
_cell_length_c 12.75
_cell_volume 1432.080
_citation_journal_id_ASTM NATUAS
_cod_data_source_file Ketelaar_NATUAS_1949_1113.cif
_cod_data_source_block H4N1O3P1
_cod_original_cell_volume 1432.08
_cod_original_sg_symbol_H-M 'C m c a'
_cod_original_formula_sum 'H4 N1 O3 P1'
_cod_database_code 1542127

loop_
_symmetry_equiv_pos_as_xyz
x,y,z
-x+1/2,-y,z+1/2
x,-y,-z
-x+1/2,y,-z+1/2
-x,-y,-z
x-1/2,y,-z-1/2
-x,y,z
x-1/2,-y,z-1/2
x+1/2,y+1/2,z
-x+1,-y+1/2,z+1/2
x+1/2,-y+1/2,-z
-x+1,y+1/2,-z+1/2
-x+1/2,-y+1/2,-z
x,y+1/2,-z-1/2
-x+1/2,y+1/2,z
x,-y+1/2,z-1/2

loop_
_atom_site_label
_atom_site_type_symbol
_atom_site_fract_x
_atom_site_fract_y
_atom_site_fract_z
_atom_site_occupancy
_atom_site_U_iso_or_equiv
_atom_site_attached_hydrogens
N2 N-3 0.25 0.272 0.25 1 0.0 4
P2 P+5 0.211 0 0 1 0.0 0
P1 P+5 0 0.036 0.15 1 0.0 0
O4 O-2 0.12 0.078 0.075 1 0.0 0
O3 O-2 0.283 -0.095 0.064 1 0.0 0
O1 O-2 0 -0.1 0.164 1 0.0 0
N1 N-3 0 0.319 -0.044 1 0.0 4
O2 O-2 0 0.121 0.236 1 0.0 0
